data_8100420
loop_
_publ_author_name
'Ge, Ming-Hui'
'Mi, Jin-Xiao'
'Huang, Ya-Xi'
'Zhao, Jing-Tai'
'Kniep, R\"udiger'

_publ_section_title
;
Crystal structure of lithium cadmium diaqua catena-[monoboro-diphosphate]-
monohydrate, LiCd(H~2~O)~2~[BP~2~O~8~] &#x00B7; H~2~O
;
_journal_coden_ASTM ZKNSFT
_journal_issue 3
_journal_name_full 'Zeitschrift f\"ur Kristallographie - New Crystal Structures'
_journal_page_first 273
_journal_page_last 274
_journal_paper_doi 10.1524/ncrs.2003.218.3.273
_journal_volume 218
_journal_year 2003
_chemical_formula_moiety 'LiCd(H^2O)^2[BP^2O^8]. H^2O'
_chemical_formula_structural 'Li Cd(H2 O)2[BP2 O8] &#x00B7; H2 O'
_chemical_formula_sum 'B Cd H6 Li O11 P2'
_chemical_formula_weight 373.99
_space_group_IT_number 170
_symmetry_cell_setting hexagonal
_symmetry_space_group_name_Hall 'P 65'
_symmetry_space_group_name_H-M 'P 65'
_cell_angle_alpha 90.00
_cell_angle_beta 90.00
_cell_angle_gamma 120.00
_cell_formula_units_Z 6
_cell_length_a 9.7111(6)
_cell_length_b 9.7111(6)
_cell_length_c 16.0115(10)
_cell_measurement_temperature 293(2)
_cell_volume 1307.67(14)
_diffrn_ambient_temperature 293(2)
_exptl_crystal_density_diffrn 2.849
_cod_depositor_comments
;
 Updated bibliographic information.

 Antanas Vaitkus,
 2020-10-02
;
_cod_original_formula_sum 'H6 B1 Cd1 Li1 O11 P2'
_cod_database_code 8100420

loop_
_symmetry_equiv_pos_as_xyz
'x, y, z'
'-y, x-y, z+2/3'
'-x+y, -x, z+1/3'
'-x, -y, z+1/2'
'y, -x+y, z+1/6'
'x-y, x, z+5/6'

loop_
_atom_site_label
_atom_site_type_symbol
_atom_site_fract_x
_atom_site_fract_y
_atom_site_fract_z
_atom_site_U_iso_or_equiv
_atom_site_adp_type
_atom_site_occupancy
_atom_site_symmetry_multiplicity
_atom_site_Wyckoff_symbol
_atom_site_calc_flag
_atom_site_refinement_flags
_atom_site_disorder_assembly
_atom_site_disorder_group
Cd Cd 0.89804(8) 0.45066(10) 0.15943(11) 0.0144(2) Uani 1 6 a d . . .
P1 P 1.2166(3) 0.3817(3) 0.1599(2) 0.0121(5) Uani 1 6 a d . . .
P2 P 1.2195(3) -0.1636(3) 0.1602(2) 0.0105(5) Uani 1 6 a d . . .
O1 O 1.1954(9) 0.2136(9) 0.1748(6) 0.0159(17) Uani 1 6 a d . . .
O2 O 1.2292(9) -0.1822(9) 0.2557(6) 0.0113(16) Uani 1 6 a d . . .
O3 O 1.0664(12) 0.3686(12) 0.1978(7) 0.032(3) Uani 1 6 a d . . .
O4 O 1.1947(9) -0.0178(9) 0.1450(5) 0.0119(12) Uani 1 6 a d . . .
O5 O 1.2277(9) 0.4123(10) 0.0641(6) 0.0119(12) Uani 1 6 a d . . .
O6 O 0.8656(11) 0.4892(10) 0.2930(6) 0.0204(19) Uani 1 6 a d . . .
O7 O 1.3697(11) 0.5101(10) 0.1930(6) 0.022(2) Uani 1 6 a d . . .
O8 O 1.0761(11) -0.3004(10) 0.1212(6) 0.023(2) Uani 1 6 a d . . .
O9 O 0.8173(12) 0.2954(11) 0.4553(7) 0.032(3) Uani 1 6 a d . . .
O10 O 0.7033(13) 0.1775(13) 0.2055(9) 0.041(3) Uani 1 6 a d . . .
O11 O 0.902(2) -0.178(3) 0.0135(13) 0.105(7) Uani 1 6 a d . . .
B B 1.1521(13) -0.1479(13) 0.3257(11) 0.012(2) Uiso 1 6 a d . . .
Li1 Li 0.867(4) -0.230(4) -0.105(3) 0.030 Uiso 0.66(5) 6 a d P . .
Li2 Li 0.640(7) -0.013(8) 0.168(5) 0.030 Uiso 0.34(5) 6 a d P . .
H1 H 0.8303 0.3811 0.4600 0.050 Uiso 1 6 a d . . .
H2 H 0.7647 0.1608 0.4911 0.050 Uiso 1 6 a d . . .
H3 H 0.6897 0.2172 0.1344 0.050 Uiso 1 6 a d . . .
H4 H 0.7876 0.2343 0.2211 0.050 Uiso 1 6 a d . . .
H5 H 0.8607 0.7325 0.0183 0.050 Uiso 1 6 a d . . .
H6 H 0.9696 0.9013 0.0076 0.050 Uiso 1 6 a d . . .

loop_
_atom_site_aniso_label
_atom_site_aniso_U_11
_atom_site_aniso_U_22
_atom_site_aniso_U_33
_atom_site_aniso_U_23
_atom_site_aniso_U_13
_atom_site_aniso_U_12
Cd 0.0162(4) 0.0155(4) 0.0111(4) -0.0035(3) -0.0001(4) 0.0077(3)
P1 0.0134(11) 0.0146(12) 0.0107(15) 0.0024(13) -0.0017(13) 0.0088(10)
P2 0.0122(11) 0.0159(12) 0.0029(13) 0.0006(12) 0.0013(13) 0.0067(9)
O1 0.012(3) 0.020(4) 0.012(5) 0.001(3) 0.003(3) 0.005(3)
O2 0.015(4) 0.011(3) 0.009(5) -0.001(3) 0.000(3) 0.007(3)
O3 0.037(6) 0.040(6) 0.041(7) 0.001(5) 0.013(5) 0.035(5)
O4 0.017(3) 0.011(2) 0.005(3) 0.001(2) -0.003(2) 0.005(2)
O5 0.017(3) 0.011(2) 0.005(3) 0.001(2) -0.003(2) 0.005(2)
O6 0.033(5) 0.015(4) 0.018(5) 0.000(3) 0.001(4) 0.016(4)
O7 0.031(5) 0.016(4) 0.013(5) -0.002(3) -0.009(4) 0.007(4)
O8 0.027(5) 0.015(4) 0.018(5) 0.002(4) -0.001(4) 0.003(4)
O9 0.029(5) 0.013(4) 0.036(7) 0.003(4) -0.010(4) -0.003(4)
O10 0.028(5) 0.032(6) 0.061(9) -0.012(5) 0.001(5) 0.013(5)
O11 0.091(13) 0.172(19) 0.08(2) -0.011(14) -0.025(11) 0.090(14)

loop_
_geom_bond_atom_site_label_1
_geom_bond_atom_site_label_2
_geom_bond_distance
_geom_bond_site_symmetry_2
_geom_bond_publ_flag
Cd O6 2.220(10) . n
Cd O3 2.233(9) . n
Cd O7 2.237(9) 6_544 n
Cd O8 2.243(9) 1_565 n
Cd O9 2.381(10) 2_654 n
Cd O10 2.478(12) . n
Cd Li2 3.24(8) 5_665 n
Cd Li1 3.30(4) 3_765 n
P1 O7 1.481(9) . n
P1 O3 1.525(9) . n
P1 O5 1.556(10) . n
P1 O1 1.558(8) . n
P1 Li1 2.99(4) 3_765 n
P2 O8 1.498(9) . n
P2 O6 1.505(9) 6_644 n
P2 O2 1.548(10) . n
P2 O4 1.569(8) . n
O1 B 1.435(14) 6_544 n
O1 Li1 2.68(4) 3_765 n
O2 B 1.475(16) . n
O3 Li1 2.08(4) 3_765 n
O3 Li2 2.30(8) 5_665 n
O4 B 1.460(13) 6_544 n
O5 B 1.505(17) 2_644 n
O6 P2 1.505(9) 5_675 n
O6 Li2 2.32(6) 5_665 n
O7 Cd 2.237(9) 5_665 n
O8 Cd 2.243(9) 1_545 n
O9 Cd 2.381(10) 3_665 n
O9 Li2 2.42(8) 5_665 n
O10 Li2 1.74(7) . n
O10 Li1 2.22(4) 3_765 n
O11 Li1 1.95(5) . n
O11 Li1 1.97(4) 5_665 n
O11 Li2 2.18(7) 6_544 n
B O1 1.435(14) 5_665 n
B O4 1.460(13) 5_665 n
B O5 1.505(17) 3_765 n
Li1 O11 1.97(4) 6_544 n
Li1 O3 2.08(4) 2_644 n
Li1 O10 2.22(4) 2_644 n
Li1 Li2 2.42(7) 2_644 n
Li1 Li2 2.49(9) 6_544 n
Li1 O1 2.68(4) 2_644 n
Li1 P1 2.99(4) 2_644 n
Li1 Cd 3.30(4) 2_644 n
Li1 Li1 3.30(2) 5_665 n
Li1 Li1 3.30(2) 6_544 n
Li2 O11 2.18(7) 5_665 n
Li2 O3 2.30(8) 6_544 n
Li2 O6 2.32(6) 6_544 n
Li2 Li1 2.42(7) 3_765 n
Li2 O9 2.42(8) 6_544 n
Li2 Li1 2.49(9) 5_665 n
Li2 Cd 3.24(8) 6_544 n
